data_4320323
loop_
_publ_author_name
'Meitian Wang'
'William C. Sheets'
'Robert McDonald'
'Arthur Mar'

_publ_contact_author_address
; Department of Chemistry
    University of Alberta
    Edmonton, AB
    Canada  T6G 2G2
;
_publ_contact_author_email arthur.mar@ualberta.ca
_publ_contact_author_fax '(780) 492-8231'
_publ_contact_author_name 'Arthur Mar'
_publ_contact_author_phone '(780) 492-5592'
_publ_section_title
;
 Nb4Pd0.5ZSb2 (Z = Cr, Fe, Co, Ni, Si): The First Ordered Quaternary
 Variants of the W5Si3- Type Structure
;
_journal_name_full 'Inorganic Chemistry'
_journal_page_first 5199
_journal_page_last 5205
_journal_paper_doi 10.1021/ic010441z
_journal_volume 40
_journal_year 2001
_chemical_formula_moiety 'Co Nb4 Pd0.50 Sb2'
_chemical_formula_sum 'Co Nb4 Pd0.5 Sb2'
_chemical_formula_weight 727.27
_chemical_name_common 'niobium palladium cobalt antimonide'
_chemical_name_systematic 'niobium palladium cobalt antimonide'
_space_group_IT_number 140
_symmetry_cell_setting tetragonal
_symmetry_space_group_name_Hall '-I 4 2c'
_symmetry_space_group_name_H-M 'I 4/m c m'
_atom_sites_solution_hydrogens geom
_atom_sites_solution_primary direct
_atom_sites_solution_secondary difmap
_audit_creation_method SHELXL-97
_cell_angle_alpha 90.00
_cell_angle_beta 90.00
_cell_angle_gamma 90.00
_cell_formula_units_Z 4
_cell_length_a 10.4603(5)
_cell_length_b 10.4603(5)
_cell_length_c 4.9457(3)
_cell_measurement_reflns_used 1688
_cell_measurement_temperature 295(2)
_cell_measurement_theta_max 32.50
_cell_measurement_theta_min 2.76
_cell_volume 541.15(5)
_computing_cell_refinement 'Bruker SAINT 5.0'
_computing_data_collection 'Bruker SMART 5.051'
_computing_data_reduction 'Bruker SAINT 5.0'
_computing_molecular_graphics 'ATOMS 5.1'
_computing_publication_material 'Bruker SHELXTL 5.1'
_computing_structure_refinement 'Bruker SHELXTL 5.1'
_computing_structure_solution 'Bruker SHELXTL 5.1'
_diffrn_ambient_temperature 295(2)
_diffrn_measured_fraction_theta_full 0.997
_diffrn_measured_fraction_theta_max 0.997
_diffrn_measurement_device_type 'Bruker Platform/SMART 1000 CCD'
_diffrn_measurement_method '\w scan (0.2 deg.)'
_diffrn_radiation_monochromator graphite
_diffrn_radiation_source 'fine-focus sealed tube'
_diffrn_radiation_type MoK\a
_diffrn_radiation_wavelength 0.71073
_diffrn_reflns_av_R_equivalents 0.0432
_diffrn_reflns_av_sigmaI/netI 0.0228
_diffrn_reflns_limit_h_max 14
_diffrn_reflns_limit_h_min -15
_diffrn_reflns_limit_k_max 15
_diffrn_reflns_limit_k_min -13
_diffrn_reflns_limit_l_max 7
_diffrn_reflns_limit_l_min -7
_diffrn_reflns_number 2087
_diffrn_reflns_theta_full 32.57
_diffrn_reflns_theta_max 32.57
_diffrn_reflns_theta_min 2.75
_exptl_absorpt_coefficient_mu 22.434
_exptl_absorpt_correction_T_max 0.590
_exptl_absorpt_correction_T_min 0.252
_exptl_absorpt_correction_type numerical
_exptl_absorpt_process_details 'Bruker SHELXTL 5.1'
_exptl_crystal_colour black
_exptl_crystal_density_diffrn 8.927
_exptl_crystal_density_meas ?
_exptl_crystal_density_method 'not measured'
_exptl_crystal_description needle
_exptl_crystal_F_000 1264
_exptl_crystal_size_max 0.11
_exptl_crystal_size_mid 0.03
_exptl_crystal_size_min 0.03
_refine_diff_density_max 2.196
_refine_diff_density_min -2.037
_refine_diff_density_rms 0.427
_refine_ls_extinction_coef 0.0014(3)
_refine_ls_extinction_expression Fc^*^=kFc[1+0.001xFc^2^\l^3^/sin(2\q)]^-1/4^
_refine_ls_extinction_method SHELXL
_refine_ls_goodness_of_fit_ref 1.180
_refine_ls_hydrogen_treatment mixed
_refine_ls_matrix_type full
_refine_ls_number_parameters 16
_refine_ls_number_reflns 293
_refine_ls_number_restraints 0
_refine_ls_restrained_S_all 1.180
_refine_ls_R_factor_all 0.0342
_refine_ls_R_factor_gt 0.0303
_refine_ls_shift/su_max 0.000
_refine_ls_shift/su_mean 0.000
_refine_ls_structure_factor_coef Fsqd
_refine_ls_weighting_details 'calc w=1/[\s^2^(Fo^2^)+(0.0439P)^2^+5.3596P] where P=(Fo^2^+2Fc^2^)/3'
_refine_ls_weighting_scheme calc
_refine_ls_wR_factor_gt 0.0749
_refine_ls_wR_factor_ref 0.0771
_reflns_number_gt 263
_reflns_number_total 293
_reflns_threshold_expression >2sigma(I)
_cod_data_source_file ic010441z_4.cif
_cod_data_source_block NbPdCoSb
_cod_depositor_comments
;
The following automatic conversions were performed:

'_exptl_crystal_density_meas' value 'not measured' was changed to '?'
- the value is perceived as not measured.

Automatic conversion script
Id: cif_fix_values 3008 2015-01-20 13:52:24Z robertas 
;
_cod_original_formula_sum 'Co Nb4 Pd0.50 Sb2'
_cod_database_code 4320323

loop_
_symmetry_equiv_pos_as_xyz
'x, y, z'
'-x, -y, z'
'-y, x, z'
'y, -x, z'
'-x, y, -z+1/2'
'x, -y, -z+1/2'
'y, x, -z+1/2'
'-y, -x, -z+1/2'
'x+1/2, y+1/2, z+1/2'
'-x+1/2, -y+1/2, z+1/2'
'-y+1/2, x+1/2, z+1/2'
'y+1/2, -x+1/2, z+1/2'
'-x+1/2, y+1/2, -z+1'
'x+1/2, -y+1/2, -z+1'
'y+1/2, x+1/2, -z+1'
'-y+1/2, -x+1/2, -z+1'
'-x, -y, -z'
'x, y, -z'
'y, -x, -z'
'-y, x, -z'
'x, -y, z-1/2'
'-x, y, z-1/2'
'-y, -x, z-1/2'
'y, x, z-1/2'
'-x+1/2, -y+1/2, -z+1/2'
'x+1/2, y+1/2, -z+1/2'
'y+1/2, -x+1/2, -z+1/2'
'-y+1/2, x+1/2, -z+1/2'
'x+1/2, -y+1/2, z'
'-x+1/2, y+1/2, z'
'-y+1/2, -x+1/2, z'
'y+1/2, x+1/2, z'

loop_
_atom_site_label
_atom_site_type_symbol
_atom_site_fract_x
_atom_site_fract_y
_atom_site_fract_z
_atom_site_U_iso_or_equiv
_atom_site_adp_type
_atom_site_occupancy
_atom_site_symmetry_multiplicity
_atom_site_calc_flag
_atom_site_refinement_flags
_atom_site_disorder_assembly
_atom_site_disorder_group
Nb Nb 0.08072(6) 0.20643(6) 0.0000 0.0076(2) Uani 1 2 d S . .
Pd Pd 0.0000 0.5000 0.2500 0.0094(4) Uani 0.50 8 d SP . .
Co Co 0.0000 0.0000 0.2500 0.0078(4) Uani 1 8 d S . .
Sb Sb 0.15145(5) 0.65145(5) 0.0000 0.0148(3) Uani 1 4 d S . .

loop_
_atom_site_aniso_label
_atom_site_aniso_U_11
_atom_site_aniso_U_22
_atom_site_aniso_U_33
_atom_site_aniso_U_23
_atom_site_aniso_U_13
_atom_site_aniso_U_12
Nb 0.0063(3) 0.0073(4) 0.0093(4) 0.000 0.000 0.0002(2)
Pd 0.0073(6) 0.0073(6) 0.0134(10) 0.000 0.000 0.000
Co 0.0083(6) 0.0083(6) 0.0069(9) 0.000 0.000 0.000
Sb 0.0065(3) 0.0065(3) 0.0315(5) 0.000 0.000 0.0010(2)

loop_
_atom_type_symbol
_atom_type_description
_atom_type_scat_dispersion_real
_atom_type_scat_dispersion_imag
_atom_type_scat_source
Co Co 0.3494 0.9721 'International Tables Vol C Tables 4.2.6.8 and 6.1.1.4'
Nb Nb -2.0727 0.6215 'International Tables Vol C Tables 4.2.6.8 and 6.1.1.4'
Pd Pd -0.9988 1.0072 'International Tables Vol C Tables 4.2.6.8 and 6.1.1.4'
Sb Sb -0.5866 1.5461 'International Tables Vol C Tables 4.2.6.8 and 6.1.1.4'

loop_
_geom_angle_atom_site_label_1
_geom_angle_atom_site_label_2
_geom_angle_atom_site_label_3
_geom_angle
_geom_angle_site_symmetry_1
_geom_angle_site_symmetry_3
_geom_angle_publ_flag
Co Nb Co 56.139(14) 17 . ?
Co Nb Sb 98.92(2) 17 17_565 ?
Co Nb Sb 98.92(2) . 17_565 ?
Co Nb Sb 98.60(2) 17 3_655 ?
Co Nb Sb 98.60(2) . 3_655 ?
Sb Nb Sb 160.13(3) 17_565 3_655 ?
Co Nb Sb 151.715(19) 17 27_455 ?
Co Nb Sb 95.700(8) . 27_455 ?
Sb Nb Sb 87.21(3) 17_565 27_455 ?
Sb Nb Sb 81.78(2) 3_655 27_455 ?
Co Nb Sb 95.700(8) 17 27_454 ?
Co Nb Sb 151.715(19) . 27_454 ?
Sb Nb Sb 87.21(3) 17_565 27_454 ?
Sb Nb Sb 81.78(2) 3_655 27_454 ?
Sb Nb Sb 112.24(2) 27_455 27_454 ?
Co Nb Nb 55.264(10) 17 5_554 ?
Co Nb Nb 101.97(2) . 5_554 ?
Sb Nb Nb 61.25(2) 17_565 5_554 ?
Sb Nb Nb 123.53(2) 3_655 5_554 ?
Sb Nb Nb 145.66(2) 27_455 5_554 ?
Sb Nb Nb 56.940(10) 27_454 5_554 ?
Co Nb Nb 101.97(2) 17 5 ?
Co Nb Nb 55.264(10) . 5 ?
Sb Nb Nb 61.25(2) 17_565 5 ?
Sb Nb Nb 123.53(2) 3_655 5 ?
Sb Nb Nb 56.940(10) 27_455 5 ?
Sb Nb Nb 145.66(2) 27_454 5 ?
Nb Nb Nb 111.34(4) 5_554 5 ?
Co Nb Nb 53.931(11) 17 7_554 ?
Co Nb Nb 99.40(2) . 7_554 ?
Sb Nb Nb 125.759(18) 17_565 7_554 ?
Sb Nb Nb 59.881(18) 3_655 7_554 ?
Sb Nb Nb 140.36(2) 27_455 7_554 ?
Sb Nb Nb 56.155(14) 27_454 7_554 ?
Nb Nb Nb 65.145(14) 5_554 7_554 ?
Nb Nb Nb 154.116(6) 5 7_554 ?
Co Nb Nb 99.40(2) 17 7 ?
Co Nb Nb 53.931(11) . 7 ?
Sb Nb Nb 125.759(18) 17_565 7 ?
Sb Nb Nb 59.881(18) 3_655 7 ?
Sb Nb Nb 56.155(14) 27_455 7 ?
Sb Nb Nb 140.36(2) 27_454 7 ?
Nb Nb Nb 154.116(6) 5_554 7 ?
Nb Nb Nb 65.145(14) 5 7 ?
Nb Nb Nb 106.11(4) 7_554 7 ?
Co Nb Nb 143.931(11) 17 31 ?
Co Nb Nb 143.931(11) . 31 ?
Sb Nb Nb 103.53(2) 17_565 31 ?
Sb Nb Nb 56.601(15) 3_655 31 ?
Sb Nb Nb 58.093(11) 27_455 31 ?
Sb Nb Nb 58.093(11) 27_454 31 ?
Nb Nb Nb 113.501(13) 5_554 31 ?
Nb Nb Nb 113.501(13) 5 31 ?
Nb Nb Nb 90.0 7_554 31 ?
Nb Nb Nb 90.0 7 31 ?
Co Nb Nb 51.396(3) 17 3 ?
Co Nb Nb 51.396(3) . 3 ?
Sb Nb Nb 55.12(3) 17_565 3 ?
Sb Nb Nb 144.75(2) 3_655 3 ?
Sb Nb Nb 115.321(18) 27_455 3 ?
Sb Nb Nb 115.321(18) 27_454 3 ?
Nb Nb Nb 58.90(2) 5_554 3 ?
Nb Nb Nb 58.90(2) 5 3 ?
Nb Nb Nb 102.643(5) 7_554 3 ?
Nb Nb Nb 102.643(5) 7 3 ?
Nb Nb Nb 158.644(16) 31 3 ?
Pd Pd Pd 180.0 17_566 17_565 ?
Pd Pd Sb 118.893(9) 17_566 17_565 ?
Pd Pd Sb 61.107(9) 17_565 17_565 ?
Pd Pd Sb 118.893(9) 17_566 . ?
Pd Pd Sb 61.107(9) 17_565 . ?
Sb Pd Sb 122.213(17) 17_565 . ?
Pd Pd Sb 61.107(8) 17_566 27_455 ?
Pd Pd Sb 118.893(9) 17_565 27_455 ?
Sb Pd Sb 103.501(7) 17_565 27_455 ?
Sb Pd Sb 103.501(7) . 27_455 ?
Pd Pd Sb 61.107(8) 17_566 11 ?
Pd Pd Sb 118.893(9) 17_565 11 ?
Sb Pd Sb 103.501(7) 17_565 11 ?
Sb Pd Sb 103.501(7) . 11 ?
Sb Pd Sb 122.213(17) 27_455 11 ?
Co Co Co 180.0 17_556 17 ?
Co Co Nb 118.070(7) 17_556 17 ?
Co Co Nb 61.930(7) 17 17 ?
Co Co Nb 61.930(7) 17_556 7 ?
Co Co Nb 118.070(7) 17 7 ?
Nb Co Nb 138.55(3) 17 7 ?
Co Co Nb 118.070(7) 17_556 . ?
Co Co Nb 61.930(7) 17 . ?
Nb Co Nb 123.861(14) 17 . ?
Nb Co Nb 72.14(2) 7 . ?
Co Co Nb 61.930(7) 17_556 5 ?
Co Co Nb 118.070(7) 17 5 ?
Nb Co Nb 142.51(3) 17 5 ?
Nb Co Nb 77.208(6) 7 5 ?
Nb Co Nb 69.47(2) . 5 ?
Co Co Nb 118.070(7) 17_556 3 ?
Co Co Nb 61.930(7) 17 3 ?
Nb Co Nb 77.208(6) 17 3 ?
Nb Co Nb 142.51(3) 7 3 ?
Nb Co Nb 77.208(6) . 3 ?
Nb Co Nb 72.14(2) 5 3 ?
Co Co Nb 61.930(7) 17_556 23_556 ?
Co Co Nb 118.070(7) 17 23_556 ?
Nb Co Nb 72.14(2) 17 23_556 ?
Nb Co Nb 123.861(14) 7 23_556 ?
Nb Co Nb 138.55(3) . 23_556 ?
Nb Co Nb 77.208(6) 5 23_556 ?
Nb Co Nb 69.47(2) 3 23_556 ?
Co Co Nb 61.930(7) 17_556 21_556 ?
Co Co Nb 118.070(7) 17 21_556 ?
Nb Co Nb 69.47(2) 17 21_556 ?
Nb Co Nb 77.208(6) 7 21_556 ?
Nb Co Nb 142.51(3) . 21_556 ?
Nb Co Nb 123.861(14) 5 21_556 ?
Nb Co Nb 138.55(3) 3 21_556 ?
Nb Co Nb 77.208(6) 23_556 21_556 ?
Co Co Nb 118.070(7) 17_556 19 ?
Co Co Nb 61.930(7) 17 19 ?
Nb Co Nb 77.208(6) 17 19 ?
Nb Co Nb 69.47(2) 7 19 ?
Nb Co Nb 77.208(6) . 19 ?
Nb Co Nb 138.55(3) 5 19 ?
Nb Co Nb 123.861(14) 3 19 ?
Nb Co Nb 142.51(3) 23_556 19 ?
Nb Co Nb 72.14(2) 21_556 19 ?
Pd Sb Pd 57.787(17) 17_565 . ?
Pd Sb Nb 78.182(18) 17_565 17_565 ?
Pd Sb Nb 78.182(18) . 17_565 ?
Pd Sb Nb 78.182(18) 17_565 31 ?
Pd Sb Nb 78.182(18) . 31 ?
Nb Sb Nb 152.94(4) 17_565 31 ?
Pd Sb Nb 136.965(9) 17_565 13_554 ?
Pd Sb Nb 136.965(9) . 13_554 ?
Nb Sb Nb 136.93(2) 17_565 13_554 ?
Nb Sb Nb 70.13(3) 31 13_554 ?
Pd Sb Nb 136.965(9) 17_565 19_565 ?
Pd Sb Nb 136.965(9) . 19_565 ?
Nb Sb Nb 70.13(3) 17_565 19_565 ?
Nb Sb Nb 136.93(2) 31 19_565 ?
Nb Sb Nb 66.80(3) 13_554 19_565 ?
Pd Sb Nb 123.80(2) 17_565 11 ?
Pd Sb Nb 75.763(14) . 11 ?
Nb Sb Nb 123.734(10) 17_565 11 ?
Nb Sb Nb 61.809(15) 31 11 ?
Nb Sb Nb 63.964(19) 13_554 11 ?
Nb Sb Nb 98.22(2) 19_565 11 ?
Pd Sb Nb 123.80(2) 17_565 21_566 ?
Pd Sb Nb 75.763(14) . 21_566 ?
Nb Sb Nb 61.809(15) 17_565 21_566 ?
Nb Sb Nb 123.734(10) 31 21_566 ?
Nb Sb Nb 98.22(2) 13_554 21_566 ?
Nb Sb Nb 63.964(19) 19_565 21_566 ?
Nb Sb Nb 63.81(2) 11 21_566 ?
Pd Sb Nb 75.763(14) 17_565 11_554 ?
Pd Sb Nb 123.80(2) . 11_554 ?
Nb Sb Nb 123.734(10) 17_565 11_554 ?
Nb Sb Nb 61.809(15) 31 11_554 ?
Nb Sb Nb 63.964(19) 13_554 11_554 ?
Nb Sb Nb 98.22(2) 19_565 11_554 ?
Nb Sb Nb 112.24(2) 11 11_554 ?
Nb Sb Nb 159.58(4) 21_566 11_554 ?
Pd Sb Nb 75.763(14) 17_565 21_565 ?
Pd Sb Nb 123.80(2) . 21_565 ?
Nb Sb Nb 61.809(15) 17_565 21_565 ?
Nb Sb Nb 123.734(10) 31 21_565 ?
Nb Sb Nb 98.22(2) 13_554 21_565 ?
Nb Sb Nb 63.964(19) 19_565 21_565 ?
Nb Sb Nb 159.58(4) 11 21_565 ?
Nb Sb Nb 112.24(2) 21_566 21_565 ?
Nb Sb Nb 63.81(2) 11_554 21_565 ?

loop_
_geom_bond_atom_site_label_1
_geom_bond_atom_site_label_2
_geom_bond_distance
_geom_bond_site_symmetry_2
_geom_bond_publ_flag
Nb Co 2.6276(6) 17 ?
Nb Co 2.6276(6) . ?
Nb Sb 2.8474(7) 17_565 ?
Nb Sb 2.8600(9) 3_655 ?
Nb Sb 2.9786(4) 27_455 ?
Nb Sb 2.9786(4) 27_454 ?
Nb Nb 2.9944(7) 5_554 ?
Nb Nb 2.9944(7) 5 ?
Nb Nb 3.0941(8) 7_554 ?
Nb Nb 3.0941(8) 7 ?
Nb Nb 3.1487(13) 31 ?
Nb Nb 3.2789(9) 3 ?
Pd Pd 2.47285(14) 17_566 ?
Pd Pd 2.47285(15) 17_565 ?
Pd Sb 2.5589(7) 17_565 ?
Pd Sb 2.5589(7) . ?
Pd Sb 2.5589(7) 27_455 ?
Pd Sb 2.5589(7) 11 ?
Co Co 2.47285(14) 17_556 ?
Co Co 2.47285(15) 17 ?
Co Nb 2.6276(6) 17 ?
Co Nb 2.6276(6) 7 ?
Co Nb 2.6276(6) 5 ?
Co Nb 2.6276(6) 3 ?
Co Nb 2.6276(6) 23_556 ?
Co Nb 2.6276(6) 21_556 ?
Co Nb 2.6276(6) 19 ?
Sb Pd 2.5589(7) 17_565 ?
Sb Nb 2.8474(7) 17_565 ?
Sb Nb 2.8474(7) 31 ?
Sb Nb 2.8600(9) 13_554 ?
Sb Nb 2.8600(9) 19_565 ?
Sb Nb 2.9786(4) 11 ?
Sb Nb 2.9786(4) 21_566 ?
Sb Nb 2.9786(4) 11_554 ?
Sb Nb 2.9786(4) 21_565 ?
